data_2001455
loop_
_publ_author_name
'Michel, A. G.'
'Drouin, M.'

_publ_contact_author
;
Pr. Andr\'e G. Michel
Laboratoire de Chimie Structurale et Mod\'elisation Mol\'eculaire
D\'epartement de chimie
Facult\'e des Sciences
Universit\'e de Sherbrooke
Sherbrooke, Qu\'ebec, Canada
J1K 2R1
;
_publ_section_title
;
 Functionalized hydrocarbons with condensed ring skeletons. XIII. A
 substituted 1-methyltricyclo[7.4.0.0^2,6^]tridec-7-ene
;
_journal_issue 8
_journal_name_full 'Acta Crystallographica Section C'
_journal_page_first 1500
_journal_page_last 1502
_journal_paper_doi 10.1107/S0108270193001726
_journal_volume 49
_journal_year 1993
_chemical_formula_moiety 'C17 H22 O6, H2 O'
_chemical_formula_sum 'C17 H24 O7'
_chemical_formula_weight 340.38
_chemical_name_systematic
; rel(1S,2R,4R,6S,9S,10R,11S)-4-methoxycarbonyl-1-methyl-tricyclo
[7.4.0.0^2,6^]tridec-7-ene-10,11-diol-4,2-carbolactone monohydrate
;
_space_group_IT_number 14
_symmetry_cell_setting monoclinic
_symmetry_space_group_name_Hall '-P 2yab'
_symmetry_space_group_name_H-M 'P 1 21/a 1'
_cell_angle_alpha 90
_cell_angle_beta 94.443(5)
_cell_angle_gamma 90
_cell_formula_units_Z 4
_cell_length_a 7.3138(5)
_cell_length_b 10.6101(6)
_cell_length_c 21.2238(11)
_cell_measurement_reflns_used 24
_cell_measurement_temperature 293
_cell_measurement_theta_max 35.00
_cell_measurement_theta_min 30.00
_cell_volume 1642.02(17)
_computing_cell_refinement 'TRUANG in NRCCAD '
_computing_data_collection 'DATCOL in NRCCAD (Le Page, White & Gabe, 1986)'
_computing_data_reduction 'DATRD2 in NRCVAX (Gabe, Le Page, Charland, Lee & White, 1989)'
_computing_molecular_graphics 'ORTEPII (Johnson, 1976); PLUTO (Motherwell & Clegg, 1978)'
_computing_publication_material 'DISANG, REPORT, TABLES, TORSHN in NRCVAX'
_computing_structure_refinement 'LSTSQ in NRCVAX'
_computing_structure_solution 'SOLVER in NRCVAX'
_diffrn_ambient_temperature 293
_diffrn_measurement_device Nonius
_diffrn_measurement_method \w/2\q
_diffrn_radiation_monochromator graphite
_diffrn_radiation_source xray_tube
_diffrn_radiation_type 'Molybdenum K\a'
_diffrn_radiation_wavelength .70930
_diffrn_reflns_av_R_equivalents 0.018
_diffrn_reflns_limit_h_max 7
_diffrn_reflns_limit_h_min -7
_diffrn_reflns_limit_k_max 10
_diffrn_reflns_limit_k_min 0
_diffrn_reflns_limit_l_max 22
_diffrn_reflns_limit_l_min 0
_diffrn_reflns_number 3365
_diffrn_reflns_theta_max 44.9
_diffrn_reflns_theta_min 2.00
_diffrn_standards_decay_% 0
_diffrn_standards_interval_time 60
_diffrn_standards_number 2
_exptl_absorpt_coefficient_mu .10
_exptl_absorpt_correction_type none
_exptl_crystal_colour colorless
_exptl_crystal_density_diffrn 1.377
_exptl_crystal_description prism
_exptl_crystal_F_000 728
_exptl_crystal_size_max .20
_exptl_crystal_size_mid .20
_exptl_crystal_size_min .30
_refine_diff_density_max .190
_refine_diff_density_min -.210
_refine_ls_extinction_coef .50(2)
_refine_ls_extinction_method 'Zachariasen (1963); Larson (1967)'
_refine_ls_goodness_of_fit_obs 1.62
_refine_ls_hydrogen_treatment refall
_refine_ls_matrix_type full
_refine_ls_number_parameters 226
_refine_ls_number_reflns 1409
_refine_ls_R_factor_all .073
_refine_ls_R_factor_obs .040
_refine_ls_shift/esd_max .036
_refine_ls_structure_factor_coef F
_refine_ls_weighting_scheme 'Weights based on counting statistics'
_refine_ls_wR_factor_all .037
_refine_ls_wR_factor_obs .033
_reflns_number_observed 1409
_reflns_number_total 2111
_reflns_observed_criterion >2.5sigma(I)
_cod_data_source_file cd1039.cif
_cod_data_source_block sher001
_cod_depositor_comments
;
 Adding _atom_site_type_symbol label and values.

 Antanas Vaitkus
 2013-04-08
-------------------------------------------------------------------------------
The following automatic conversions were performed:
'_symmetry_cell_setting' value 'Monoclinic' changed to 'monoclinic'
according to '/home/saulius/struct/CIF-dictionaries/cif_core.dic'
dictionary named 'cif_core.dic' version 2.4.1 from
2010-06-29.

'_refine_ls_matrix_type' value 'Full' changed to 'full'
according to '/home/saulius/struct/CIF-dictionaries/cif_core.dic'
dictionary named 'cif_core.dic' version 2.4.1 from 2010-06-29.

Automatic conversion script
Id: cif_fix_enum 1527 2010-12-29 10:47:43Z saulius 

The following automatic conversions were performed:

'_symmetry_cell_setting' value 'Monoclinic' changed to 'monoclinic'
according to /home/saulius/struct/CIF-dictionaries/cif_core.dic
dictionary named 'cif_core.dic' version 2.4.1 from
2010-06-29.

'_refine_ls_matrix_type' value 'Full' changed to 'full'
according to /home/saulius/struct/CIF-dictionaries/cif_core.dic
dictionary named 'cif_core.dic' version 2.4.1 from 2010-06-29.

Automatic conversion script
Id: cif_fix_values 1715 2011-07-08 13:25:40Z adriana 
;
_cod_original_sg_symbol_H-M 'P 21/A'
_cod_database_code 2001455

loop_
_symmetry_equiv_pos_as_xyz
x,y,z
1/2-x,1/2+y,-z
-x,-y,-z
1/2+x,1/2-y,z

loop_
_atom_site_aniso_label
_atom_site_aniso_U_11
_atom_site_aniso_U_22
_atom_site_aniso_U_33
_atom_site_aniso_U_12
_atom_site_aniso_U_13
_atom_site_aniso_U_23
Ow .0744(18) .0361(14) .0812(18) -.0004(13) .0359(14) .0082(13)
O1 .0428(14) .0516(14) .0407(13) -.0006(12) .0178(11) -.0061(11)
O2 .0540(15) .0410(13) .0353(12) .0007(12) .0034(11) .0060(11)
O3 .0429(13) .0355(12) .0364(12) -.0081(11) .0115(10) -.0015(10)
O4 .0730(17) .0552(16) .0514(14) -.0186(14) .0269(13) .0016(12)
O5 .0638(17) .0887(19) .0533(15) .0326(15) .0027(13) -.0197(15)
O6 .0622(16) .107(2) .0299(12) .0240(16) .0042(12) -.0108(14)
C1 .037(2) .0341(19) .0354(18) -.0056(16) .0044(15) -.0019(15)
C2 .045(2) .0303(19) .0376(19) .0019(17) .0074(16) -.0045(15)
C3 .0337(19) .040(2) .0338(18) -.0004(16) .0080(15) -.0030(16)
C4 .038(2) .033(2) .0356(19) -.0053(16) .0077(15) -.0016(15)
C5 .0359(19) .0228(17) .0375(18) .0011(16) .0049(15) -.0020(15)
C6 .033(2) .043(2) .0430(19) -.0127(17) .0078(16) -.0105(17)
C7 .033(2) .057(2) .0397(19) -.0024(18) .0004(16) -.0092(17)
C8 .0350(19) .0366(19) .0348(18) .0060(16) -.0004(15) -.0034(16)
C9 .0325(19) .0285(18) .0300(17) -.0035(15) .0055(14) .0049(15)
C10 .0241(17) .0299(18) .0310(17) .0009(15) .0032(14) -.0018(15)
C11 .0329(19) .0287(18) .0353(18) -.0002(16) .0039(15) -.0025(15)
C12 .040(2) .0364(19) .0285(17) .0026(17) .0044(15) -.0017(15)
C13 .046(2) .050(2) .0335(19) .0022(18) .0002(16) .0004(16)
C14 .037(2) .049(2) .0353(19) .0046(17) .0019(16) -.0012(17)
C15 .048(2) .038(2) .0351(18) .0015(18) .0057(16) .0033(16)
C16 .041(2) .044(2) .0407(19) -.0054(18) .0077(16) -.0055(18)
C17 .090(3) .144(4) .040(2) .039(3) .014(2) -.027(3)

loop_
_atom_site_label
_atom_site_type_symbol
_atom_site_fract_x
_atom_site_fract_y
_atom_site_fract_z
_atom_site_U_iso_or_equiv
Ow O .5354(3) .1601(2) .47781(10) .0623(10)
O1 O .2508(3) .55353(19) .45744(9) .0443(8)
O2 O .5412(3) .39211(19) .43312(9) .0434(8)
O3 O .7663(3) .61701(18) .21807(8) .0378(7)
O4 O .9232(3) .6518(2) .13278(9) .0587(9)
O5 O .9651(3) .3304(2) .10673(10) .0687(10)
O6 O .7560(3) .4036(2) .03515(9) .0663(9)
C1 C .5349(4) .6490(3) .32372(13) .0354(11)
C2 C .4703(4) .6513(3) .39057(13) .0374(11)
C3 C .3261(4) .5503(3) .39682(13) .0356(11)
C4 C .4012(4) .4206(3) .38424(13) .0353(11)
C5 C .4731(4) .4149(3) .31799(13) .0320(10)
C6 C .3120(4) .4120(3) .26908(14) .0394(11)
C7 C .3069(4) .4647(3) .21273(14) .0434(11)
C8 C .4627(4) .5393(3) .19020(13) .0356(11)
C9 C .6354(4) .5171(3) .23448(13) .0302(10)
C10 C .6132(4) .5206(3) .30538(13) .0283(10)
C11 C .7216(4) .4014(3) .20562(13) .0322(11)
C12 C .7291(4) .4633(3) .14062(13) .0349(11)
C13 C .5255(4) .4984(3) .12462(13) .0433(11)
C14 C .8002(4) .4978(3) .34160(13) .0405(11)
C15 C .8229(4) .5869(3) .16035(13) .0402(11)
C16 C .8307(4) .3920(3) .09300(13) .0417(11)
C17 C .8493(6) .3371(4) -.01373(16) .0909(18)
HOwa H .596(5) .095(4) .4678(17) .159(17)
HOwb H .439(5) .134(4) .5025(17) .153(17)
H1A H .632(4) .712(2) .3195(12) .048(9)
H1B H .431(3) .670(2) .2923(11) .034(8)
H2A H .410(4) .733(2) .3999(12) .044(9)
H2B H .580(4) .636(3) .4257(12) .057(10)
H3 H .214(3) .568(2) .3657(11) .037(8)
H4 H .295(4) .354(2) .3850(12) .043(9)
H5 H .538(3) .334(2) .3158(10) .027(8)
H6 H .205(3) .365(2) .2795(11) .029(8)
H7 H .198(4) .450(3) .1820(14) .068(10)
H8 H .438(4) .629(2) .1893(12) .043(9)
H11A H .846(3) .381(2) .2263(11) .040(8)
H11B H .640(3) .326(2) .2026(10) .025(7)
H13A H .515(4) .568(3) .0899(13) .059(10)
H13B H .461(4) .424(3) .1082(12) .053(9)
H14A H .799(4) .513(3) .3887(13) .064(10)
H14B H .845(4) .415(2) .3375(12) .049(9)
H14C H .898(4) .563(3) .3195(14) .077(11)
H17A H .98537 .37726 -.01288 .111(18)
H17B H .85573 .23433 -.00932 .11(3)
H17C H .79734 .37716 -.05762 .111(19)
HO1 H .339(5) .546(3) .4911(17) .112(14)
HO2 H .545(6) .296(4) .4497(17) .146(17)

loop_
_atom_type_symbol
_atom_type_scat_dispersion_real
_atom_type_scat_dispersion_imag
_atom_type_scat_source
C 0.002 0.002 International_Tables_Vol_IV_Table_2.2B
H 0.000 0.000 International_Tables_Vol_IV_Table_2.2B
O 0.008 0.006 International_Tables_Vol_IV_Table_2.2B

loop_
_geom_angle_atom_site_label_1
_geom_angle_atom_site_label_2
_geom_angle_atom_site_label_3
_geom_angle_site_symmetry_1
_geom_angle_site_symmetry_2
_geom_angle_site_symmetry_3
_geom_angle
_geom_angle_publ_flag
C9 O3 C15 . . . 106.8(2) yes
C16 O6 C17 . . . 115.8(3) yes
C2 C1 C10 . . . 113.3(2) yes
C1 C2 C3 . . . 109.7(2) yes
O1 C3 C2 . . . 112.2(2) yes
O1 C3 C4 . . . 110.4(2) yes
C2 C3 C4 . . . 111.3(2) yes
O2 C4 C3 . . . 108.2(2) yes
O2 C4 C5 . . . 112.2(2) yes
C3 C4 C5 . . . 110.6(2) yes
C4 C5 C6 . . . 109.0(2) yes
C4 C5 C10 . . . 113.9(2) yes
C6 C5 C10 . . . 112.7(2) yes
C5 C6 C7 . . . 125.5(3) yes
C6 C7 C8 . . . 123.1(3) yes
C7 C8 C9 . . . 109.5(2) yes
C7 C8 C13 . . . 115.0(3) yes
C9 C8 C13 . . . 102.6(2) yes
O3 C9 C8 . . . 105.2(2) yes
O3 C9 C10 . . . 109.4(2) yes
O3 C9 C11 . . . 100.7(2) yes
C8 C9 C10 . . . 117.1(2) yes
C8 C9 C11 . . . 102.9(2) yes
C10 C9 C11 . . . 119.5(3) yes
C1 C10 C5 . . . 109.4(2) yes
C1 C10 C9 . . . 109.9(2) yes
C1 C10 C14 . . . 110.3(2) yes
C5 C10 C9 . . . 105.9(2) yes
C5 C10 C14 . . . 111.9(2) yes
C9 C10 C14 . . . 109.3(2) yes
C9 C11 C12 . . . 93.5(2) yes
C11 C12 C13 . . . 101.5(2) yes
C11 C12 C15 . . . 99.7(2) yes
C11 C12 C16 . . . 116.3(3) yes
C13 C12 C15 . . . 105.0(2) yes
C13 C12 C16 . . . 119.4(2) yes
C15 C12 C16 . . . 112.5(2) yes
C8 C13 C12 . . . 102.5(2) yes
O3 C15 O4 . . . 123.2(3) yes
O3 C15 C12 . . . 106.7(2) yes
O4 C15 C12 . . . 130.0(3) yes
O5 C16 O6 . . . 123.6(3) yes
O5 C16 C12 . . . 123.4(3) yes
O6 C16 C12 . . . 113.0(3) yes
HOwa Ow HOwb . . . 109(4) no
O1 HO1 O2 . . 3_666 151(3) yes
O2 HO2 Ow . . 1_555 175(4) yes
Ow HOwa O1 . . 4_555 172(3) yes
Ow HOwb O1 . . 2_546 169(4) yes
C3 O1 HO1 . . . 113(2) no
C4 O2 HO2 . . . 116(2) no
C2 C1 H1A . . . 110.5(15) no
C2 C1 H1B . . . 110.0(13) no
C10 C1 H1A . . . 107.0(15) no
C10 C1 H1B . . . 107.9(13) no
H1A C1 H1B . . . 108(2) no
C1 C2 H2A . . . 111.7(15) no
C1 C2 H2B . . . 112.1(15) no
C3 C2 H2A . . . 106.0(16) no
C3 C2 H2B . . . 108.8(17) no
H2A C2 H2B . . . 108(2) no
O1 C3 H3 . . . 103.2(13) no
C2 C3 H3 . . . 109.9(12) no
C4 C3 H3 . . . 109.6(12) no
O2 C4 H4 . . . 109.6(14) no
C3 C4 H4 . . . 109.3(14) no
C5 C4 H4 . . . 107.0(14) no
C4 C5 H5 . . . 106.1(13) no
C6 C5 H5 . . . 107.7(13) no
C10 C5 H5 . . . 107.1(13) no
C5 C6 H6 . . . 117.1(14) no
C7 C6 H6 . . . 117.3(14) no
C6 C7 H7 . . . 119.3(18) no
C8 C7 H7 . . . 117.5(17) no
C7 C8 H8 . . . 112.4(17) no
C9 C8 H8 . . . 107.9(17) no
C13 C8 H8 . . . 108.8(15) no
C9 C11 H11A . . . 112.7(13) no
C9 C11 H11B . . . 114.0(13) no
C12 C11 H11A . . . 113.1(13) no
C12 C11 H11B . . . 110.4(12) no
H11A C11 H11B . . . 111.9(18) no
C8 C13 H13A . . . 115.0(17) no
C8 C13 H13B . . . 112.2(16) no
C12 C13 H13A . . . 110.1(16) no
C12 C13 H13B . . . 108.4(18) no
H13A C13 H13B . . . 108(2) no
C10 C14 H14A . . . 113.2(17) no
C10 C14 H14B . . . 113.7(17) no
C10 C14 H14C . . . 105.4(15) no
H14A C14 H14B . . . 106(2) no
H14A C14 H14C . . . 112(2) no
H14B C14 H14C . . . 107(2) no
O6 C17 H17A . . . 106.1(3) no
O6 C17 H17B . . . 116.0(3) no
O6 C17 H17C . . . 105.8(3) no
H17A C17 H17B . . . 110.9(4) no
H17A C17 H17C . . . 97.0(3) no
H17B C17 H17C . . . 118.8(3) no

loop_
_geom_bond_atom_site_label_1
_geom_bond_atom_site_label_2
_geom_bond_site_symmetry_1
_geom_bond_site_symmetry_2
_geom_bond_distance
_geom_bond_publ_flag
O1 C3 . . 1.439(3) yes
O2 C4 . . 1.432(4) yes
O3 C9 . . 1.488(4) yes
O3 C15 . . 1.361(3) yes
O4 C15 . . 1.192(4) yes
O5 C16 . . 1.197(4) yes
O6 C16 . . 1.310(3) yes
O6 C17 . . 1.466(4) yes
C1 C2 . . 1.530(4) yes
C1 C10 . . 1.539(4) yes
C2 C3 . . 1.517(4) yes
C3 C4 . . 1.513(4) yes
C4 C5 . . 1.540(4) yes
C5 C6 . . 1.509(4) yes
C5 C10 . . 1.556(4) yes
C6 C7 . . 1.318(4) yes
C7 C8 . . 1.496(4) yes
C8 C9 . . 1.533(4) yes
C8 C13 . . 1.561(4) yes
C9 C10 . . 1.526(4) yes
C9 C11 . . 1.530(4) yes
C10 C14 . . 1.535(4) yes
C11 C12 . . 1.533(4) yes
C12 C13 . . 1.547(4) yes
C12 C15 . . 1.524(4) yes
C12 C16 . . 1.504(4) yes
Ow HOwa . . .86(4) yes
Ow HOwb . . .95(4) yes
O1 HO1 . . .93(4) yes
O2 HO2 . . 1.08(4) yes
O1 O2 . 3_666 2.738(3) yes
O2 Ow . 1_555 2.640(3) yes
Ow O1 . 4_555 2.813(3) yes
Ow O1 . 2_546 2.827(3) yes
HO1 O2 . 3_666 1.89(4) yes
HO2 Ow . 1_555 1.56(4) yes
HOwa O1 . 4_555 1.96(4) yes
HOwb O1 . 2_546 1.89(4) yes
C1 H1A . . .98(3) no
C1 H1B . . 1.00(2) no
C2 H2A . . 1.00(2) no
C2 H2B . . 1.06(3) no
C3 H3 . . 1.03(2) no
C4 H4 . . 1.05(3) no
C5 H5 . . .98(2) no
C6 H6 . . .97(2) no
C7 H7 . . 1.00(3) no
C8 H8 . . .97(2) no
C11 H11A . . 1.00(2) no
C11 H11B . . 1.00(2) no
C13 H13A . . 1.04(3) no
C13 H13B . . .97(3) no
C14 H14A . . 1.01(3) no
C14 H14B . . .94(2) no
C14 H14C . . 1.12(3) no
C17 H17A . . 1.081(4) no
C17 H17B . . 1.095(4) no
C17 H17C . . 1.067(4) no
